data_1514720
loop_
_publ_author_name
'Turner, Joshua'
'Abdalla, Joseph A. B.'
'Bates, Joshua I.'
'Tirfoin, Remi'
'Kelly, Michael J.'
'Phillips, Nicholas'
'Aldridge, Simon'

_publ_section_title
;
 Formation of sub-valent carbenoid ligands by metal-mediated
 dehydrogenation chemistry: coordination and activation of
 H2Ga{(NDippCMe)2CH}
;
_journal_issue 11
_journal_name_full 'Chemical Science'
_journal_page_first 4245
_journal_paper_doi 10.1039/c3sc52133h
_journal_volume 4
_journal_year 2013
_chemical_formula_moiety 'C34 H41 Ga1 N2 O5 W1'
_chemical_formula_sum 'C34 H41 Ga N2 O5 W'
_chemical_formula_weight 811.28
_space_group_IT_number 62
_symmetry_cell_setting orthorhombic
_symmetry_space_group_name_Hall '-P 2c 2ab'
_symmetry_space_group_name_H-M 'P b n m'
_atom_sites_solution_hydrogens difmap
_atom_sites_solution_primary other
_cell_angle_alpha 90
_cell_angle_beta 90
_cell_angle_gamma 90
_cell_formula_units_Z 8
_cell_length_a 9.15777(10)
_cell_length_b 35.5896(6)
_cell_length_c 21.1050(3)
_cell_measurement_reflns_used 14158
_cell_measurement_temperature 150
_cell_measurement_theta_max 76
_cell_measurement_theta_min 3
_cell_volume 6878.57(17)
_computing_cell_refinement 'CrysAlis, (Oxford Diffraction, 2002)'
_computing_data_collection 'SuperNova, (Oxford Diffraction, 2010)'
_computing_data_reduction 'USER DEFINED DATA REDUCTION'
_computing_molecular_graphics 'CAMERON (Watkin et al., 1996)'
_computing_publication_material 'CRYSTALS (Betteridge et al., 2003)'
_computing_structure_refinement 'CRYSTALS (Betteridge et al., 2003)'
_computing_structure_solution 'Superflip (Palatinus & Chapuis, 2007)'
_diffrn_ambient_temperature 150
_diffrn_measured_fraction_theta_full 0.997
_diffrn_measured_fraction_theta_max 0.992
_diffrn_measurement_device Area
_diffrn_measurement_device_type 'Oxford Diffraction SuperNova'
_diffrn_measurement_method \w/2\q
_diffrn_radiation_monochromator graphite
_diffrn_radiation_type 'Cu K\a'
_diffrn_radiation_wavelength 1.54184
_diffrn_reflns_av_R_equivalents 0.039
_diffrn_reflns_limit_h_max 7
_diffrn_reflns_limit_h_min -11
_diffrn_reflns_limit_k_max 44
_diffrn_reflns_limit_k_min -42
_diffrn_reflns_limit_l_max 26
_diffrn_reflns_limit_l_min -25
_diffrn_reflns_number 37303
_diffrn_reflns_theta_full 74.563
_diffrn_reflns_theta_max 76.084
_diffrn_reflns_theta_min 3.249
_diffrn_standards_number 0
_exptl_absorpt_coefficient_mu 7.378
_exptl_absorpt_correction_T_max 0.74
_exptl_absorpt_correction_T_min 0.37
_exptl_absorpt_correction_type multi-scan
_exptl_absorpt_process_details 'CrysAlis, (Oxford Diffraction, 2002)'
_exptl_crystal_colour colourless
_exptl_crystal_density_diffrn 1.567
_exptl_crystal_density_method 'not measured'
_exptl_crystal_F_000 3232
_exptl_crystal_size_max 0.200
_exptl_crystal_size_mid 0.100
_exptl_crystal_size_min 0.040
_refine_diff_density_max 3.62
_refine_diff_density_min -2.15
_refine_ls_extinction_method None
_refine_ls_goodness_of_fit_ref 0.8871
_refine_ls_hydrogen_treatment constr
_refine_ls_matrix_type full
_refine_ls_number_parameters 417
_refine_ls_number_reflns 7319
_refine_ls_number_restraints 220
_refine_ls_R_factor_all 0.0620
_refine_ls_R_factor_gt 0.0588
_refine_ls_shift/su_max 0.0233517
_refine_ls_shift/su_mean 0.0010188
_refine_ls_structure_factor_coef Fsqd
_refine_ls_weighting_details
;
 Method, part 1, Chebychev polynomial, (Watkin, 1994, Prince, 1982) 
 [weight] = 1.0/[A~0~*T~0~(x)+A~1~*T~1~(x) ... +A~n-1~]*T~n-1~(x)] 
 where A~i~ are the Chebychev coefficients listed below and x= Fcalc/Fmax 
 Method = Robust Weighting (Prince, 1982) 
 W = [weight] * [1-(deltaF/6*sigmaF)^2^]^2^ 
 A~i~ are: 
 0.208E+04 0.327E+04 0.209E+04 898. 194. 
;
_refine_ls_weighting_scheme calc
_refine_ls_wR_factor_all 0.1196
_refine_ls_wR_factor_gt 0.1190
_refine_ls_wR_factor_ref 0.1196
_reflns_limit_h_max 11
_reflns_limit_h_min 0
_reflns_limit_k_max 44
_reflns_limit_k_min 0
_reflns_limit_l_max 26
_reflns_limit_l_min 0
_reflns_number_gt 6867
_reflns_number_total 7351
_reflns_threshold_expression I>2.0\s(I)
_oxford_diffrn_Wilson_B_factor 2.08
_oxford_diffrn_Wilson_scale 1.08
_oxford_refine_ls_r_factor_ref 0.0620
_oxford_refine_ls_scale 0.929(2)
_oxford_reflns_number_all 7319
_oxford_reflns_threshold_expression_ref I>-3.0\s(I)
_cod_data_source_file c3sc52133h.txt
_cod_data_source_block 1
_cod_depositor_comments
;
The following automatic conversions were performed:

'_atom_sites_solution_primary' value 'Other' changed to 'other'
according to
/usr/data/users/saulius/automatic-downloads/retrospective/RSC/lib/dictionaries/cif_core.dic
dictionary named 'cif_core.dic' version 2.4.2 from 2011-04-26.

Automatic conversion script
Id: cif_fix_values 2281 2013-09-26 08:29:07Z andrius 
;
_cod_original_sg_symbol_H-M 'P b n m '
_cod_original_formula_sum 'C34 H41 Ga1 N2 O5 W1'
_cod_database_code 1514720

loop_
_symmetry_equiv_pos_as_xyz
x,y,z
-x,-y,-z
x+1/2,-y+1/2,z+1/2
-x+1/2,y+1/2,-z+1/2
-x,-y,z+1/2
x,y,-z+1/2
x+1/2,-y+1/2,-z
-x+1/2,y+1/2,z

loop_
_atom_site_label
_atom_site_type_symbol
_atom_site_fract_x
_atom_site_fract_y
_atom_site_fract_z
_atom_site_U_iso_or_equiv
_atom_site_occupancy
_atom_site_adp_type
_atom_site_refinement_flags_posn
_atom_site_refinement_flags_adp
W1 W 0.70826(4) 0.484430(10) 0.7500 0.0246 1.0000 Uani S T
Ga2 Ga 0.50034(10) 0.43501(3) 0.7500 0.0204 1.0000 Uani S T
N3 N 0.3943(5) 0.40913(12) 0.6826(2) 0.0222 1.0000 Uani . .
C4 C 0.4276(7) 0.42050(17) 0.6189(3) 0.0277 1.0000 Uani . .
C5 C 0.5455(8) 0.40299(17) 0.5875(4) 0.0520 1.0000 Uani D .
C6 C 0.5723(10) 0.4145(2) 0.5246(3) 0.0518 1.0000 Uani . .
C7 C 0.4916(10) 0.4425(2) 0.4969(3) 0.0544 1.0000 Uani . .
C8 C 0.3842(8) 0.4594(2) 0.5288(3) 0.0474 1.0000 Uani . .
C9 C 0.3464(6) 0.44906(17) 0.5902(3) 0.0391 1.0000 Uani D .
C10 C 0.2222(5) 0.46873(15) 0.6249(3) 0.0540 1.0000 Uani D .
C11 C 0.2636(8) 0.5081(2) 0.6446(5) 0.0690 1.0000 Uani D .
C12 C 0.0833(7) 0.4700(2) 0.5852(5) 0.0766 1.0000 Uani D .
C13 C 0.6372(8) 0.37212(16) 0.6179(3) 0.0767 1.0000 Uani D .
C14 C 0.7992(9) 0.3807(2) 0.6144(6) 0.0886 1.0000 Uani D .
C15 C 0.6081(11) 0.33426(19) 0.5884(6) 0.0978 1.0000 Uani D .
C16 C 0.2887(6) 0.38303(15) 0.6911(3) 0.0242 1.0000 Uani . .
C17 C 0.2450(8) 0.3705(2) 0.750000(7) 0.0211 1.0000 Uani S T
C18 C 0.2168(8) 0.36599(19) 0.6337(3) 0.0394 1.0000 Uani . .
C19 C 0.8748(12) 0.5216(3) 0.7500 0.0437 1.0000 Uani S T
O20 O 0.9617(10) 0.5436(3) 0.7500 0.0722 1.0000 Uani S T
C21 C 0.7028(7) 0.48530(17) 0.6534(3) 0.0307 1.0000 Uani . .
O22 O 0.7018(6) 0.48783(15) 0.5998(2) 0.0496 1.0000 Uani . .
C23 C 0.8577(13) 0.4420(3) 0.7500 0.0506 1.0000 Uani S T
O24 O 0.9563(11) 0.4227(3) 0.7500 0.0876 1.0000 Uani S T
C25 C 0.5736(12) 0.5291(3) 0.7500 0.0427 1.0000 Uani S T
O26 O 0.5056(10) 0.5555(2) 0.7500 0.0799 1.0000 Uani S T
W27 W 0.72347(4) 0.236480(11) 0.7500 0.0300 1.0000 Uani S T
Ga28 Ga 0.52013(10) 0.18583(3) 0.7500 0.0209 1.0000 Uani S T
N29 N 0.4159(5) 0.15946(12) 0.6826(2) 0.0222 1.0000 Uani . .
C30 C 0.4536(7) 0.16951(16) 0.6187(3) 0.0275 1.0000 Uani . .
C31 C 0.3749(6) 0.19735(16) 0.5868(3) 0.0383 1.0000 Uani D .
C32 C 0.4151(9) 0.2059(2) 0.5249(3) 0.0455 1.0000 Uani . .
C33 C 0.5272(10) 0.1871(2) 0.4960(3) 0.0542 1.0000 Uani . .
C34 C 0.6035(11) 0.1601(2) 0.5274(4) 0.0616 1.0000 Uani . .
C35 C 0.5714(8) 0.15076(18) 0.5896(3) 0.0553 1.0000 Uani D .
C36 C 0.6586(7) 0.12068(16) 0.6240(3) 0.0764 1.0000 Uani D .
C37 C 0.8210(9) 0.1280(2) 0.6206(5) 0.0840 1.0000 Uani D .
C38 C 0.6262(10) 0.08171(19) 0.5986(5) 0.0927 1.0000 Uani D .
C39 C 0.2511(5) 0.21872(15) 0.6184(2) 0.0541 1.0000 Uani D .
C40 C 0.1110(7) 0.2170(2) 0.5796(5) 0.0700 1.0000 Uani D .
C41 C 0.2912(8) 0.25940(19) 0.6306(5) 0.0660 1.0000 Uani D .
C42 C 0.3131(6) 0.13311(14) 0.6907(3) 0.0226 1.0000 Uani . .
C43 C 0.2664(9) 0.1205(2) 0.750000(7) 0.0303 1.0000 Uani S T
C44 C 0.2390(8) 0.1158(2) 0.6342(3) 0.0392 1.0000 Uani . .
C45 C 0.8887(14) 0.1962(3) 0.7500 0.0529 1.0000 Uani S T
O46 O 0.9779(9) 0.1769(3) 0.7500 0.0766 1.0000 Uani S T
C47 C 0.5751(13) 0.2798(3) 0.7500 0.0508 1.0000 Uani S T
O48 O 0.5030(11) 0.3051(2) 0.7500 0.0706 1.0000 Uani S T
C49 C 0.7220(7) 0.23677(17) 0.6533(4) 0.0353 1.0000 Uani . .
O50 O 0.7262(6) 0.23852(15) 0.5994(3) 0.0518 1.0000 Uani . .
C51 C 0.8778(16) 0.2756(4) 0.7500 0.0665 1.0000 Uani S T
O52 O 0.9706(13) 0.2972(3) 0.7500 0.1017 1.0000 Uani S T
H61 H 0.6463 0.4029 0.5015 0.0641 1.0000 Uiso R .
H71 H 0.5117 0.4497 0.4558 0.0661 1.0000 Uiso R .
H81 H 0.3328 0.4789 0.5091 0.0580 1.0000 Uiso R .
H101 H 0.2006 0.4541 0.6631 0.0672 1.0000 Uiso R .
H111 H 0.1867 0.5185 0.6699 0.1030 1.0000 Uiso R .
H112 H 0.3526 0.5070 0.6689 0.1032 1.0000 Uiso R .
H113 H 0.2766 0.5231 0.6073 0.1028 1.0000 Uiso R .
H122 H 0.0088 0.4831 0.6086 0.1151 1.0000 Uiso R .
H123 H 0.1040 0.4833 0.5464 0.1149 1.0000 Uiso R .
H121 H 0.0515 0.4447 0.5756 0.1151 1.0000 Uiso R .
H131 H 0.6089 0.3704 0.6625 0.0923 1.0000 Uiso R .
H143 H 0.8527 0.3613 0.6362 0.1311 1.0000 Uiso R .
H141 H 0.8194 0.4047 0.6341 0.1311 1.0000 Uiso R .
H142 H 0.8304 0.3814 0.5707 0.1310 1.0000 Uiso R .
H151 H 0.6836 0.3170 0.6017 0.1441 1.0000 Uiso R .
H152 H 0.5135 0.3257 0.6027 0.1443 1.0000 Uiso R .
H153 H 0.6086 0.3371 0.5429 0.1437 1.0000 Uiso R .
H171 H 0.1768 0.3511 0.7500 0.0280 1.0000 Uiso RS .
H182 H 0.1501 0.3468 0.6466 0.0623 1.0000 Uiso R .
H181 H 0.1653 0.3851 0.6114 0.0621 1.0000 Uiso R .
H183 H 0.2887 0.3553 0.6068 0.0618 1.0000 Uiso R .
H321 H 0.3650 0.2246 0.5030 0.0562 1.0000 Uiso R .
H331 H 0.5513 0.1931 0.4543 0.0651 1.0000 Uiso R .
H341 H 0.6793 0.1475 0.5065 0.0731 1.0000 Uiso R .
H361 H 0.6301 0.1210 0.6688 0.0913 1.0000 Uiso R .
H371 H 0.8715 0.1080 0.6419 0.1231 1.0000 Uiso R .
H372 H 0.8425 0.1516 0.6406 0.1231 1.0000 Uiso R .
H373 H 0.8505 0.1288 0.5768 0.1230 1.0000 Uiso R .
H382 H 0.6988 0.0644 0.6144 0.1352 1.0000 Uiso R .
H383 H 0.5311 0.0742 0.6132 0.1352 1.0000 Uiso R .
H381 H 0.6277 0.0823 0.5528 0.1348 1.0000 Uiso R .
H391 H 0.2314 0.2068 0.6593 0.0661 1.0000 Uiso R .
H403 H 0.0307 0.2254 0.6053 0.1051 1.0000 Uiso R .
H401 H 0.1200 0.2330 0.5429 0.1051 1.0000 Uiso R .
H402 H 0.0930 0.1916 0.5659 0.1051 1.0000 Uiso R .
H411 H 0.2129 0.2716 0.6528 0.1000 1.0000 Uiso R .
H412 H 0.3786 0.2602 0.6559 0.1000 1.0000 Uiso R .
H413 H 0.3079 0.2716 0.5908 0.0998 1.0000 Uiso R .
H431 H 0.1959 0.1017 0.7500 0.0363 1.0000 Uiso RS .
H442 H 0.1731 0.0963 0.6471 0.0621 1.0000 Uiso R .
H441 H 0.1853 0.1346 0.6117 0.0622 1.0000 Uiso R .
H443 H 0.3108 0.1052 0.6066 0.0620 1.0000 Uiso R .

loop_
_atom_site_aniso_label
_atom_site_aniso_U_11
_atom_site_aniso_U_22
_atom_site_aniso_U_33
_atom_site_aniso_U_23
_atom_site_aniso_U_13
_atom_site_aniso_U_12
W1 0.02193(18) 0.0281(2) 0.02379(19) 0.0000 0.0000 -0.00210(14)
Ga2 0.0209(4) 0.0254(4) 0.0150(4) 0.0000 0.0000 -0.0011(4)
N3 0.023(2) 0.025(2) 0.019(2) 0.0006(18) -0.0006(18) -0.0030(18)
C4 0.033(3) 0.033(3) 0.017(3) -0.003(2) -0.001(2) -0.009(2)
C5 0.080(5) 0.038(3) 0.037(4) -0.001(3) 0.022(4) 0.007(3)
C6 0.081(6) 0.051(4) 0.023(3) -0.009(3) 0.021(4) -0.010(4)
C7 0.082(6) 0.061(5) 0.021(3) 0.009(3) -0.002(4) -0.034(4)
C8 0.049(4) 0.060(5) 0.033(4) 0.020(3) -0.011(3) -0.022(4)
C9 0.031(3) 0.049(3) 0.037(3) 0.016(3) -0.004(3) -0.010(3)
C10 0.036(3) 0.065(3) 0.061(4) 0.024(3) 0.001(3) 0.004(3)
C11 0.052(4) 0.081(5) 0.075(5) -0.005(4) 0.004(4) 0.008(4)
C12 0.047(4) 0.083(5) 0.099(6) 0.012(5) -0.013(4) 0.000(4)
C13 0.097(5) 0.056(4) 0.077(4) 0.008(3) 0.032(4) 0.028(4)
C14 0.102(6) 0.069(5) 0.094(6) -0.003(5) 0.010(5) 0.028(5)
C15 0.103(6) 0.059(4) 0.131(7) 0.012(5) 0.029(6) 0.011(5)
C16 0.028(3) 0.026(3) 0.019(3) -0.002(2) -0.003(2) -0.002(2)
C17 0.021(3) 0.030(4) 0.012(4) 0.0000 0.0000 -0.001(3)
C18 0.046(4) 0.040(4) 0.032(4) -0.001(3) -0.011(3) -0.016(3)
C19 0.046(6) 0.059(6) 0.026(5) 0.0000 0.0000 -0.012(5)
O20 0.062(6) 0.077(6) 0.077(6) 0.0000 0.0000 -0.043(5)
C21 0.032(3) 0.036(3) 0.024(3) 0.006(2) -0.002(2) -0.008(3)
O22 0.062(3) 0.058(3) 0.028(3) 0.014(2) -0.004(2) -0.019(3)
C23 0.053(6) 0.050(6) 0.049(6) 0.0000 0.0000 0.019(5)
O24 0.070(6) 0.112(8) 0.080(7) 0.0000 0.0000 0.072(6)
C25 0.047(6) 0.036(5) 0.044(6) 0.0000 0.0000 -0.001(5)
O26 0.060(5) 0.041(4) 0.140(10) 0.0000 0.0000 0.021(4)
W27 0.0238(2) 0.0266(2) 0.0395(2) 0.0000 0.0000 -0.00464(15)
Ga28 0.0195(4) 0.0235(4) 0.0198(5) 0.0000 0.0000 -0.0007(4)
N29 0.026(2) 0.022(2) 0.019(2) 0.0000(18) -0.0001(18) -0.0010(18)
C30 0.038(3) 0.027(3) 0.017(3) -0.001(2) 0.003(2) -0.003(2)
C31 0.035(3) 0.044(3) 0.036(3) 0.014(3) -0.007(3) -0.005(3)
C32 0.058(4) 0.048(4) 0.030(4) 0.015(3) -0.009(3) -0.015(3)
C33 0.085(6) 0.056(5) 0.022(3) 0.003(3) 0.010(4) -0.018(4)
C34 0.096(7) 0.057(5) 0.032(4) -0.001(4) 0.037(4) 0.012(5)
C35 0.087(5) 0.043(3) 0.036(4) 0.005(3) 0.031(4) 0.023(4)
C36 0.104(5) 0.059(3) 0.066(4) 0.011(3) 0.040(4) 0.042(4)
C37 0.109(6) 0.069(5) 0.074(5) 0.002(4) 0.018(5) 0.043(5)
C38 0.109(6) 0.059(4) 0.109(6) 0.020(4) 0.043(6) 0.029(5)
C39 0.042(3) 0.060(3) 0.060(4) 0.024(3) -0.005(3) 0.011(3)
C40 0.045(4) 0.068(4) 0.098(6) 0.026(4) -0.013(4) 0.003(4)
C41 0.052(4) 0.072(4) 0.073(5) -0.007(4) -0.014(4) 0.018(4)
C42 0.025(3) 0.023(3) 0.021(3) -0.001(2) -0.003(2) 0.002(2)
C43 0.016(4) 0.021(4) 0.053(6) 0.0000 0.0000 -0.001(3)
C44 0.055(4) 0.042(4) 0.020(3) 0.003(3) -0.010(3) -0.014(3)
C45 0.056(7) 0.059(7) 0.044(6) 0.0000 0.0000 -0.002(6)
O46 0.039(4) 0.095(7) 0.096(8) 0.0000 0.0000 0.039(5)
C47 0.053(6) 0.032(5) 0.068(8) 0.0000 0.0000 0.000(5)
O48 0.086(7) 0.049(5) 0.077(7) 0.0000 0.0000 0.024(5)
C49 0.030(3) 0.030(3) 0.046(4) 0.008(3) 0.007(3) -0.003(2)
O50 0.055(3) 0.057(3) 0.044(3) 0.013(2) 0.016(2) -0.002(3)
C51 0.071(9) 0.051(7) 0.077(9) 0.0000 0.0000 -0.034(6)
O52 0.093(8) 0.075(7) 0.137(11) 0.0000 0.0000 -0.056(6)

loop_
_atom_type_symbol
_atom_type_scat_dispersion_real
_atom_type_scat_dispersion_imag
_atom_type_scat_Cromer_Mann_a1
_atom_type_scat_Cromer_Mann_b1
_atom_type_scat_Cromer_Mann_a2
_atom_type_scat_Cromer_Mann_b2
_atom_type_scat_Cromer_Mann_a3
_atom_type_scat_Cromer_Mann_b3
_atom_type_scat_Cromer_Mann_a4
_atom_type_scat_Cromer_Mann_b4
_atom_type_scat_Cromer_Mann_c
_atom_type_scat_source
C 0.0181 0.0091 2.3100 20.8439 1.0200 10.2075 1.5886 0.5687 0.8650 51.6512 0.2156 'International Tables Vol C 4.2.6.8 and 6.1.1.4'
H 0.0000 0.0000 0.4930 10.5109 0.3229 26.1257 0.1402 3.1424 0.0408 57.7998 0.0030 'International Tables Vol C 4.2.6.8 and 6.1.1.4'
N 0.0311 0.0180 12.2126 0.0057 3.1322 9.8933 2.0125 28.9975 1.1663 0.5826 -11.5290 'International Tables Vol C 4.2.6.8 and 6.1.1.4'
O 0.0492 0.0322 3.0485 13.2771 2.2868 5.7011 1.5463 0.3239 0.8670 32.9089 0.2508 'International Tables Vol C 4.2.6.8 and 6.1.1.4'
Ga -1.2846 0.7763 15.2354 3.0669 6.7006 0.2412 4.3591 10.7805 2.9623 61.4135 1.7189 'International Tables Vol C 4.2.6.8 and 6.1.1.4'
W -5.4734 5.5774 29.0818 1.7203 15.4300 9.2259 14.4327 0.3217 5.1198 57.0560 9.8875 'International Tables Vol C 4.2.6.8 and 6.1.1.4'

loop_
_geom_angle_atom_site_label_1
_geom_angle_site_symmetry_1
_geom_angle_atom_site_label_2
_geom_angle_atom_site_label_3
_geom_angle_site_symmetry_3
_geom_angle
_geom_angle_publ_flag
C21 6_556 W1 Ga2 . 89.56(16) yes
C21 6_556 W1 C19 . 90.49(16) yes
Ga2 . W1 C19 . 178.2(3) yes
C21 6_556 W1 C21 . 176.7(4) yes
Ga2 . W1 C21 . 89.56(16) yes
C19 . W1 C21 . 90.49(16) yes
C21 6_556 W1 C23 . 91.58(18) yes
Ga2 . W1 C23 . 89.5(4) yes
C19 . W1 C23 . 88.7(5) yes
C21 . W1 C23 . 91.58(18) yes
C21 6_556 W1 C25 . 88.46(18) yes
Ga2 . W1 C25 . 94.9(3) yes
C19 . W1 C25 . 86.9(5) yes
C21 . W1 C25 . 88.46(18) yes
C23 . W1 C25 . 175.6(5) yes
N3 6_556 Ga2 W1 . 133.27(13) yes
N3 6_556 Ga2 N3 . 93.5(3) yes
W1 . Ga2 N3 . 133.27(13) yes
Ga2 . N3 C4 . 116.3(3) yes
Ga2 . N3 C16 . 125.7(4) yes
C4 . N3 C16 . 117.9(5) yes
N3 . C4 C5 . 118.5(5) yes
N3 . C4 C9 . 119.8(5) yes
C5 . C4 C9 . 121.7(6) yes
C4 . C5 C6 . 116.5(6) yes
C4 . C5 C13 . 122.8(6) yes
C6 . C5 C13 . 120.7(6) yes
C5 . C6 C7 . 121.3(7) yes
C5 . C6 H61 . 119.4 no
C7 . C6 H61 . 119.3 no
C6 . C7 C8 . 120.6(7) yes
C6 . C7 H71 . 119.7 no
C8 . C7 H71 . 119.6 no
C7 . C8 C9 . 122.3(7) yes
C7 . C8 H81 . 118.8 no
C9 . C8 H81 . 118.9 no
C4 . C9 C8 . 117.5(6) yes
C4 . C9 C10 . 121.6(5) yes
C8 . C9 C10 . 120.8(6) yes
C9 . C10 C11 . 111.84(7) yes
C9 . C10 C12 . 111.86(7) yes
C11 . C10 C12 . 109.44(7) yes
C9 . C10 H101 . 107.6 no
C11 . C10 H101 . 108.5 no
C12 . C10 H101 . 107.4 no
C10 . C11 H111 . 109.1 no
C10 . C11 H112 . 108.7 no
H111 . C11 H112 . 109.9 no
C10 . C11 H113 . 108.7 no
H111 . C11 H113 . 109.6 no
H112 . C11 H113 . 110.8 no
C10 . C12 H122 . 109.0 no
C10 . C12 H123 . 108.5 no
H122 . C12 H123 . 109.6 no
C10 . C12 H121 . 109.8 no
H122 . C12 H121 . 110.2 no
H123 . C12 H121 . 109.6 no
C5 . C13 C14 . 111.85(7) yes
C5 . C13 C15 . 111.83(7) yes
C14 . C13 C15 . 109.43(7) yes
C5 . C13 H131 . 107.8 no
C14 . C13 H131 . 108.7 no
C15 . C13 H131 . 107.1 no
C13 . C14 H143 . 109.2 no
C13 . C14 H141 . 110.1 no
H143 . C14 H141 . 109.3 no
C13 . C14 H142 . 110.0 no
H143 . C14 H142 . 108.9 no
H141 . C14 H142 . 109.3 no
C13 . C15 H151 . 108.6 no
C13 . C15 H152 . 108.1 no
H151 . C15 H152 . 110.6 no
C13 . C15 H153 . 108.5 no
H151 . C15 H153 . 110.6 no
H152 . C15 H153 . 110.3 no
N3 . C16 C17 . 123.3(5) yes
N3 . C16 C18 . 118.8(5) yes
C17 . C16 C18 . 117.9(5) yes
C16 . C17 C16 6_556 128.5(7) yes
C16 . C17 H171 . 115.8 no
C16 6_556 C17 H171 . 115.8 no
C16 . C18 H182 . 109.7 no
C16 . C18 H181 . 109.1 no
H182 . C18 H181 . 109.7 no
C16 . C18 H183 . 109.8 no
H182 . C18 H183 . 109.1 no
H181 . C18 H183 . 109.5 no
W1 . C19 O20 . 176.3(11) yes
W1 . C21 O22 . 176.2(6) yes
W1 . C23 O24 . 169.4(12) yes
W1 . C25 O26 . 175.7(10) yes
C49 6_556 W27 Ga28 . 89.94(17) yes
C49 6_556 W27 C45 . 90.47(17) yes
Ga28 . W27 C45 . 92.5(3) yes
C49 6_556 W27 C47 . 89.54(17) yes
Ga28 . W27 C47 . 92.7(3) yes
C45 . W27 C47 . 174.8(5) yes
C49 6_556 W27 C49 . 179.1(3) yes
Ga28 . W27 C49 . 89.94(17) yes
C45 . W27 C49 . 90.47(17) yes
C47 . W27 C49 . 89.54(17) yes
C49 6_556 W27 C51 . 90.06(17) yes
Ga28 . W27 C51 . 179.5(5) yes
C45 . W27 C51 . 88.0(6) yes
C47 . W27 C51 . 86.8(6) yes
C49 . W27 C51 . 90.06(17) yes
N29 6_556 Ga28 W27 . 133.27(13) yes
N29 6_556 Ga28 N29 . 93.5(3) yes
W27 . Ga28 N29 . 133.27(13) yes
Ga28 . N29 C30 . 116.5(3) yes
Ga28 . N29 C42 . 126.0(4) yes
C30 . N29 C42 . 117.5(5) yes
N29 . C30 C31 . 120.3(5) yes
N29 . C30 C35 . 118.4(5) yes
C31 . C30 C35 . 121.3(6) yes
C30 . C31 C32 . 118.1(6) yes
C30 . C31 C39 . 121.8(5) yes
C32 . C31 C39 . 120.1(5) yes
C31 . C32 C33 . 120.7(7) yes
C31 . C32 H321 . 119.4 no
C33 . C32 H321 . 119.8 no
C32 . C33 C34 . 120.8(7) yes
C32 . C33 H331 . 119.1 no
C34 . C33 H331 . 120.1 no
C33 . C34 C35 . 121.5(7) yes
C33 . C34 H341 . 119.2 no
C35 . C34 H341 . 119.2 no
C30 . C35 C34 . 117.5(6) yes
C30 . C35 C36 . 121.8(5) yes
C34 . C35 C36 . 120.7(6) yes
C35 . C36 C37 . 111.84(7) yes
C35 . C36 C38 . 111.84(7) yes
C37 . C36 C38 . 109.45(7) yes
C35 . C36 H361 . 108.2 no
C37 . C36 H361 . 107.9 no
C38 . C36 H361 . 107.4 no
C36 . C37 H371 . 108.8 no
C36 . C37 H372 . 109.3 no
H371 . C37 H372 . 110.1 no
C36 . C37 H373 . 109.2 no
H371 . C37 H373 . 109.6 no
H372 . C37 H373 . 109.8 no
C36 . C38 H382 . 109.0 no
C36 . C38 H383 . 108.5 no
H382 . C38 H383 . 109.5 no
C36 . C38 H381 . 109.3 no
H382 . C38 H381 . 110.5 no
H383 . C38 H381 . 109.9 no
C31 . C39 C40 . 111.85(7) yes
C31 . C39 C41 . 111.83(7) yes
C40 . C39 C41 . 109.45(7) yes
C31 . C39 H391 . 108.0 no
C40 . C39 H391 . 107.6 no
C41 . C39 H391 . 108.0 no
C39 . C40 H403 . 109.1 no
C39 . C40 H401 . 109.6 no
H403 . C40 H401 . 109.6 no
C39 . C40 H402 . 110.0 no
H403 . C40 H402 . 109.4 no
H401 . C40 H402 . 109.2 no
C39 . C41 H411 . 109.5 no
C39 . C41 H412 . 108.9 no
H411 . C41 H412 . 109.5 no
C39 . C41 H413 . 108.9 no
H411 . C41 H413 . 110.1 no
H412 . C41 H413 . 109.9 no
N29 . C42 C43 . 123.7(5) yes
N29 . C42 C44 . 120.3(5) yes
C43 . C42 C44 . 116.1(5) yes
C42 . C43 C42 6_556 127.3(7) yes
C42 . C43 H431 . 116.4 no
C42 6_556 C43 H431 . 116.4 no
C42 . C44 H442 . 110.9 no
C42 . C44 H441 . 109.7 no
H442 . C44 H441 . 108.9 no
C42 . C44 H443 . 109.5 no
H442 . C44 H443 . 108.7 no
H441 . C44 H443 . 109.0 no
W27 . C45 O46 . 176.7(12) yes
W27 . C47 O48 . 174.9(11) yes
W27 . C49 O50 . 176.4(6) yes
W27 . C51 O52 . 177.6(14) yes

loop_
_geom_bond_atom_site_label_1
_geom_bond_atom_site_label_2
_geom_bond_site_symmetry_2
_geom_bond_distance
_geom_bond_publ_flag
W1 C21 6_556 2.039(6) yes
W1 Ga2 . 2.5921(10) yes
W1 C19 . 2.019(11) yes
W1 C21 . 2.039(6) yes
W1 C23 . 2.038(11) yes
W1 C25 . 2.012(11) yes
Ga2 N3 6_556 1.953(5) yes
Ga2 N3 . 1.953(5) yes
N3 C4 . 1.438(7) yes
N3 C16 . 1.353(7) yes
C4 C5 . 1.412(9) yes
C4 C9 . 1.397(8) yes
C5 C6 . 1.410(10) yes
C5 C13 . 1.525(6) yes
C6 C7 . 1.370(12) yes
C6 H61 . 0.931 no
C7 C8 . 1.335(12) yes
C7 H71 . 0.924 no
C8 C9 . 1.392(9) yes
C8 H81 . 0.936 no
C9 C10 . 1.523(6) yes
C10 C11 . 1.511(6) yes
C10 C12 . 1.524(6) yes
C10 H101 . 0.978 no
C11 H111 . 0.958 no
C11 H112 . 0.964 no
C11 H113 . 0.960 no
C12 H122 . 0.962 no
C12 H123 . 0.965 no
C12 H121 . 0.968 no
C13 C14 . 1.517(6) yes
C13 C15 . 1.509(6) yes
C13 H131 . 0.977 no
C14 H143 . 0.964 no
C14 H141 . 0.968 no
C14 H142 . 0.964 no
C15 H151 . 0.966 no
C15 H152 . 0.966 no
C15 H153 . 0.965 no
C16 C17 . 1.380(7) yes
C16 C18 . 1.506(8) yes
C17 H171 . 0.930 no
C18 H182 . 0.957 no
C18 H181 . 0.953 no
C18 H183 . 0.949 no
C19 O20 . 1.118(13) yes
C21 O22 . 1.135(8) yes
C23 O24 . 1.134(13) yes
C25 O26 . 1.127(13) yes
W27 C49 6_556 2.040(8) yes
W27 Ga28 . 2.5917(10) yes
W27 C45 . 2.084(13) yes
W27 C47 . 2.056(11) yes
W27 C49 . 2.040(8) yes
W27 C51 . 1.985(11) yes
Ga28 N29 6_556 1.953(5) yes
Ga28 N29 . 1.953(5) yes
N29 C30 . 1.437(7) yes
N29 C42 . 1.340(7) yes
C30 C31 . 1.399(8) yes
C30 C35 . 1.409(9) yes
C31 C32 . 1.391(9) yes
C31 C39 . 1.520(6) yes
C32 C33 . 1.368(12) yes
C32 H321 . 0.932 no
C33 C34 . 1.361(12) yes
C33 H331 . 0.931 no
C34 C35 . 1.386(10) yes
C34 H341 . 0.937 no
C35 C36 . 1.520(6) yes
C36 C37 . 1.512(6) yes
C36 C38 . 1.517(6) yes
C36 H361 . 0.980 no
C37 H371 . 0.961 no
C37 H372 . 0.962 no
C37 H373 . 0.962 no
C38 H382 . 0.966 no
C38 H383 . 0.962 no
C38 H381 . 0.967 no
C39 C40 . 1.524(6) yes
C39 C41 . 1.515(6) yes
C39 H391 . 0.980 no
C40 H403 . 0.962 no
C40 H401 . 0.964 no
C40 H402 . 0.964 no
C41 H411 . 0.961 no
C41 H412 . 0.963 no
C41 H413 . 0.958 no
C42 C43 . 1.397(7) yes
C42 C44 . 1.504(8) yes
C43 H431 . 0.931 no
C44 H442 . 0.957 no
C44 H441 . 0.958 no
C44 H443 . 0.956 no
C45 O46 . 1.068(14) yes
C47 O48 . 1.115(13) yes
C49 O50 . 1.142(9) yes
C51 O52 . 1.146(14) yes

loop_
_geom_hbond_atom_site_label_D
_geom_hbond_atom_site_label_H
_geom_hbond_atom_site_label_A
_geom_hbond_site_symmetry_A
_geom_hbond_angle_DHA
_geom_hbond_distance_DH
_geom_hbond_distance_HA
_geom_hbond_distance_DA
_geom_hbond_publ_flag
C43 H431 O26 4_546 175.6(3) 0.931 2.471 3.400(10) yes
